data_7707826
loop_
_publ_author_name
'Zivkovic, Kristina'
'Baldauf, Lilia M.'
'Cryder, Jessica L.'
'Villase\~nor, Alexa'
'Reyes, Valeria'
'Bernier, Lauren E.'
'Thomas, Theresa J.'
'O'Toole, Maxwell'
'Fulton, Kayleen'
'Moore, Curtis E.'
'Rheingold, Arnold L.'
'Daley, Christopher J. A.'

_publ_section_title
;
 Chiral tridentate bis(oxazol-2-ylimino) isoindoline-based pincer ligands:
 isolation and characterization <i>via</i> deligation from <i>in situ</i>
 prepared Cd-ligand complexes.
;
_journal_issue 29
_journal_name_full 'Dalton transactions (Cambridge, England : 2003)'
_journal_page_first 10041
_journal_page_last 10049
_journal_paper_doi 10.1039/d0dt02531c
_journal_volume 50
_journal_year 2021
_chemical_absolute_configuration unk
_chemical_formula_moiety 'C26 H21 N5 O2'
_chemical_formula_sum 'C26 H21 N5 O2'
_chemical_formula_weight 435.48
_space_group_crystal_system orthorhombic
_space_group_IT_number 19
_space_group_name_Hall 'P 2ac 2ab'
_space_group_name_H-M_alt 'P 21 21 21'
_atom_sites_solution_hydrogens geom
_audit_block_doi 10.5517/ccdc.csd.cc23klq0
_audit_creation_date 2019-09-12
_audit_creation_method
;
Olex2 1.2
(compiled 2018.05.29 svn.r3508 for OlexSys, GUI svn.r5506)
;
_audit_update_record
;
2019-09-12 deposited with the CCDC.	2021-07-12 downloaded from the CCDC.
;
_cell_angle_alpha 90
_cell_angle_beta 90
_cell_angle_gamma 90
_cell_formula_units_Z 4
_cell_length_a 6.1731(2)
_cell_length_b 9.1085(3)
_cell_length_c 37.2539(12)
_cell_measurement_reflns_used 4689
_cell_measurement_temperature 120(2)
_cell_measurement_theta_max 64.37
_cell_measurement_theta_min 4.86
_cell_volume 2094.70(12)
_computing_cell_refinement 'Bruker SAINT'
_computing_data_collection 'Bruker APEX2'
_computing_data_reduction 'Bruker SAINT'
_computing_molecular_graphics 'Olex2 (Dolomanov et al., 2009)'
_computing_publication_material 'Olex2 (Dolomanov et al., 2009)'
_computing_structure_refinement 'XL (Sheldrick, 2008)'
_computing_structure_solution 'SHELXS-97 (Sheldrick, 2008)'
_diffrn_ambient_temperature 120.0
_diffrn_measured_fraction_theta_full 0.974
_diffrn_measured_fraction_theta_max 0.974
_diffrn_measurement_device_type 'Bruker APEX-II CCD'
_diffrn_measurement_method '\f and \w scans'
_diffrn_radiation_monochromator graphite
_diffrn_radiation_type CuK\a
_diffrn_radiation_wavelength 1.54178
_diffrn_reflns_av_R_equivalents 0.0298
_diffrn_reflns_av_unetI/netI 0.0438
_diffrn_reflns_Laue_measured_fraction_full 0.974
_diffrn_reflns_Laue_measured_fraction_max 0.974
_diffrn_reflns_limit_h_max 7
_diffrn_reflns_limit_h_min -7
_diffrn_reflns_limit_k_max 9
_diffrn_reflns_limit_k_min -10
_diffrn_reflns_limit_l_max 42
_diffrn_reflns_limit_l_min -42
_diffrn_reflns_number 6476
_diffrn_reflns_point_group_measured_fraction_full 0.867
_diffrn_reflns_point_group_measured_fraction_max 0.867
_diffrn_reflns_theta_full 64.541
_diffrn_reflns_theta_max 64.541
_diffrn_reflns_theta_min 4.748
_diffrn_standards_number 0
_exptl_absorpt_coefficient_mu 0.730
_exptl_absorpt_correction_T_max 0.9175
_exptl_absorpt_correction_T_min 0.7841
_exptl_absorpt_correction_type multi-scan
_exptl_absorpt_process_details SADABS
_exptl_crystal_colour yellow
_exptl_crystal_colour_primary yellow
_exptl_crystal_density_diffrn 1.381
_exptl_crystal_density_method 'not measured'
_exptl_crystal_description block
_exptl_crystal_F_000 912
_exptl_crystal_size_max 0.35
_exptl_crystal_size_mid 0.25
_exptl_crystal_size_min 0.12
_refine_diff_density_max 0.389
_refine_diff_density_min -0.180
_refine_diff_density_rms 0.050
_refine_ls_abs_structure_details
;
 Flack x determined using 835 quotients [(I+)-(I-)]/[(I+)+(I-)]
 (Parsons, Flack and Wagner, Acta Cryst. B69 (2013) 249-259).
;
_refine_ls_abs_structure_Flack 0.7(2)
_refine_ls_extinction_coef 0.0010(3)
_refine_ls_extinction_expression Fc^*^=kFc[1+0.001xFc^2^\l^3^/sin(2\q)]^-1/4^
_refine_ls_extinction_method 'SHELXL-2016/6 (Sheldrick 2016)'
_refine_ls_goodness_of_fit_ref 1.098
_refine_ls_hydrogen_treatment constr
_refine_ls_matrix_type full
_refine_ls_number_parameters 299
_refine_ls_number_reflns 3056
_refine_ls_number_restraints 0
_refine_ls_restrained_S_all 1.098
_refine_ls_R_factor_all 0.0591
_refine_ls_R_factor_gt 0.0533
_refine_ls_shift/su_max 0.001
_refine_ls_shift/su_mean 0.000
_refine_ls_structure_factor_coef Fsqd
_refine_ls_weighting_details 'w=1/[\s^2^(Fo^2^)+(0.0504P)^2^+1.5039P] where P=(Fo^2^+2Fc^2^)/3'
_refine_ls_weighting_scheme calc
_refine_ls_wR_factor_gt 0.1262
_refine_ls_wR_factor_ref 0.1293
_reflns_Friedel_coverage 0.506
_reflns_Friedel_fraction_full 0.713
_reflns_Friedel_fraction_max 0.713
_reflns_number_gt 2776
_reflns_number_total 3056
_reflns_threshold_expression 'I > 2\s(I)'
_cod_data_source_file d0dt02531c2.cif
_cod_data_source_block daley10
_cod_depositor_comments 'Adding full bibliography for 7707825--7707829.cif.'
_cod_database_code 7707826
_shelx_shelxl_version_number 2016/6
_shelx_space_group_comment
;
The symmetry employed for this shelxl refinement is uniquely defined
by the following loop, which should always be used as a source of
symmetry information in preference to the above space-group names.
They are only intended as comments.
;
_shelx_estimated_absorpt_t_max 0.917
_shelx_estimated_absorpt_t_min 0.784
_olex2_refinement_description
;
1. Fixed Uiso
 At 1.2 times of:
  All C(H) groups, All C(H,H) groups, All N(H) groups
2.a Ternary CH refined with riding coordinates:
 C7(H7), C20(H20)
2.b Secondary CH2 refined with riding coordinates:
 C8(H8A,H8B), C19(H19A,H19B)
2.c Aromatic/amide H refined with riding coordinates:
 C1(H1), C2(H2), C3(H3), C4(H4), C5(H5), C12(H12), C13(H13), C14(H14),
 C15(H15), C22(H22), C23(H23), C24(H24), C25(H25), C26(H26), N3(H3A)
;
_olex2_submission_special_instructions 'No special instructions were received'

loop_
_space_group_symop_operation_xyz
'x, y, z'
'x+1/2, -y+1/2, -z'
'-x, y+1/2, -z+1/2'
'-x+1/2, -y, z+1/2'

loop_
_atom_site_label
_atom_site_type_symbol
_atom_site_fract_x
_atom_site_fract_y
_atom_site_fract_z
_atom_site_U_iso_or_equiv
_atom_site_adp_type
_atom_site_occupancy
_atom_site_site_symmetry_order
_atom_site_calc_flag
_atom_site_refinement_flags_posn
_atom_site_refinement_flags_adp
_atom_site_refinement_flags_occupancy
_atom_site_disorder_assembly
_atom_site_disorder_group
C1 C 1.0196(8) 0.2295(5) 0.06397(11) 0.0344(10) Uani 1 1 d . . . . .
H1 H 1.126170 0.174259 0.076455 0.041 Uiso 1 1 calc R . . . .
C2 C 1.0594(8) 0.3753(5) 0.05542(12) 0.0403(12) Uani 1 1 d . . . . .
H2 H 1.192321 0.419505 0.062353 0.048 Uiso 1 1 calc R . . . .
C3 C 0.9081(9) 0.4560(5) 0.03701(12) 0.0415(12) Uani 1 1 d . . . . .
H3 H 0.935534 0.555819 0.031182 0.050 Uiso 1 1 calc R . . . .
C4 C 0.7143(9) 0.3901(5) 0.02698(12) 0.0415(12) Uani 1 1 d . . . . .
H4 H 0.608864 0.444950 0.014105 0.050 Uiso 1 1 calc R . . . .
C5 C 0.6745(8) 0.2458(5) 0.03563(11) 0.0350(11) Uani 1 1 d . . . . .
H5 H 0.541637 0.201759 0.028589 0.042 Uiso 1 1 calc R . . . .
C6 C 0.8250(7) 0.1638(5) 0.05442(10) 0.0269(9) Uani 1 1 d . . . . .
C7 C 0.7783(8) 0.0048(5) 0.06330(11) 0.0306(10) Uani 1 1 d . . . . .
H7 H 0.631159 -0.003001 0.074380 0.037 Uiso 1 1 calc R . . . .
C8 C 0.7930(8) -0.1008(5) 0.03098(12) 0.0363(11) Uani 1 1 d . . . . .
H8A H 0.675732 -0.174863 0.031756 0.044 Uiso 1 1 calc R . . . .
H8B H 0.783982 -0.046360 0.008024 0.044 Uiso 1 1 calc R . . . .
C9 C 1.0576(7) -0.1451(5) 0.07010(10) 0.0296(10) Uani 1 1 d . . . . .
C10 C 1.3004(8) -0.2130(4) 0.11328(11) 0.0308(10) Uani 1 1 d . . . . .
C11 C 1.4906(7) -0.2895(4) 0.12824(11) 0.0314(10) Uani 1 1 d . . . . .
C12 C 1.6412(8) -0.3788(5) 0.11197(13) 0.0408(12) Uani 1 1 d . . . . .
H12 H 1.632810 -0.400954 0.087087 0.049 Uiso 1 1 calc R . . . .
C13 C 1.8053(9) -0.4352(6) 0.13322(13) 0.0453(12) Uani 1 1 d . . . . .
H13 H 1.913002 -0.495952 0.122643 0.054 Uiso 1 1 calc R . . . .
C14 C 1.8154(9) -0.4048(6) 0.16962(14) 0.0490(13) Uani 1 1 d . . . . .
H14 H 1.928474 -0.446279 0.183635 0.059 Uiso 1 1 calc R . . . .
C15 C 1.6630(8) -0.3144(5) 0.18603(13) 0.0419(12) Uani 1 1 d . . . . .
H15 H 1.669893 -0.292669 0.210943 0.050 Uiso 1 1 calc R . . . .
C16 C 1.5021(8) -0.2581(4) 0.16462(11) 0.0325(10) Uani 1 1 d . . . . .
C17 C 1.3154(8) -0.1634(4) 0.17335(11) 0.0298(10) Uani 1 1 d . . . . .
C18 C 1.0935(8) -0.0244(5) 0.20876(11) 0.0326(10) Uani 1 1 d . . . . .
C19 C 0.8280(9) 0.0763(6) 0.23978(12) 0.0491(14) Uani 1 1 d . . . . .
H19A H 0.814941 0.144776 0.260312 0.059 Uiso 1 1 calc R . . . .
H19B H 0.695206 0.015751 0.238253 0.059 Uiso 1 1 calc R . . . .
C20 C 0.8671(8) 0.1564(6) 0.20598(12) 0.0424(12) Uani 1 1 d . . . . .
H20 H 0.952741 0.246042 0.212168 0.051 Uiso 1 1 calc R . . . .
C21 C 0.6685(7) 0.2074(5) 0.18536(11) 0.0295(10) Uani 1 1 d . . . . .
C22 C 0.5224(8) 0.2974(5) 0.20255(12) 0.0412(12) Uani 1 1 d . . . . .
H22 H 0.542267 0.322201 0.227094 0.049 Uiso 1 1 calc R . . . .
C23 C 0.3491(9) 0.3505(7) 0.18405(16) 0.0621(16) Uani 1 1 d . . . . .
H23 H 0.249765 0.414365 0.195703 0.074 Uiso 1 1 calc R . . . .
C24 C 0.3159(10) 0.3129(8) 0.14859(15) 0.0673(18) Uani 1 1 d . . . . .
H24 H 0.194074 0.349340 0.135807 0.081 Uiso 1 1 calc R . . . .
C25 C 0.4631(9) 0.2212(7) 0.13211(14) 0.0575(16) Uani 1 1 d . . . . .
H25 H 0.442484 0.194817 0.107672 0.069 Uiso 1 1 calc R . . . .
C26 C 0.6355(8) 0.1685(6) 0.15002(12) 0.0401(12) Uani 1 1 d . . . . .
H26 H 0.734429 0.104441 0.138337 0.048 Uiso 1 1 calc R . . . .
N1 N 0.9407(6) -0.0566(4) 0.08816(9) 0.0318(9) Uani 1 1 d . . . . .
N2 N 1.2420(6) -0.2205(4) 0.08022(9) 0.0324(9) Uani 1 1 d . . . . .
N3 N 1.2090(6) -0.1388(4) 0.14132(9) 0.0306(8) Uani 1 1 d . . . . .
H3A H 1.094806 -0.081676 0.139202 0.037 Uiso 1 1 calc R . . . .
N4 N 1.2655(6) -0.1189(4) 0.20497(9) 0.0352(9) Uani 1 1 d . . . . .
N5 N 1.0115(7) 0.0583(4) 0.18597(9) 0.0411(10) Uani 1 1 d . . . . .
O1 O 1.0038(5) -0.1695(3) 0.03513(7) 0.0339(7) Uani 1 1 d . . . . .
O2 O 1.0197(7) -0.0147(4) 0.24304(7) 0.0528(10) Uani 1 1 d . . . . .

loop_
_atom_site_aniso_label
_atom_site_aniso_U_11
_atom_site_aniso_U_22
_atom_site_aniso_U_33
_atom_site_aniso_U_23
_atom_site_aniso_U_13
_atom_site_aniso_U_12
C1 0.034(3) 0.036(2) 0.033(2) -0.0022(19) -0.001(2) 0.002(2)
C2 0.041(3) 0.039(3) 0.042(2) -0.011(2) 0.007(2) -0.005(2)
C3 0.066(4) 0.026(2) 0.032(2) -0.002(2) 0.013(2) 0.001(3)
C4 0.061(3) 0.031(2) 0.032(2) 0.0012(19) 0.002(2) 0.018(3)
C5 0.044(3) 0.033(2) 0.028(2) -0.0044(19) -0.005(2) 0.007(2)
C6 0.033(2) 0.029(2) 0.0183(18) -0.0030(17) 0.0009(17) 0.002(2)
C7 0.033(2) 0.029(2) 0.030(2) 0.0009(17) 0.0004(19) 0.001(2)
C8 0.044(3) 0.026(2) 0.038(2) 0.0010(19) -0.009(2) -0.003(2)
C9 0.038(3) 0.024(2) 0.026(2) 0.0033(17) 0.0048(19) 0.000(2)
C10 0.043(3) 0.025(2) 0.025(2) 0.0003(17) 0.0032(19) -0.007(2)
C11 0.038(3) 0.024(2) 0.032(2) 0.0045(17) 0.007(2) 0.006(2)
C12 0.047(3) 0.037(3) 0.037(2) -0.001(2) 0.006(2) 0.008(3)
C13 0.045(3) 0.044(3) 0.048(3) 0.003(2) 0.006(2) 0.017(3)
C14 0.050(3) 0.046(3) 0.051(3) 0.007(2) -0.003(3) 0.016(3)
C15 0.051(3) 0.042(3) 0.033(2) 0.002(2) 0.000(2) 0.006(3)
C16 0.041(3) 0.022(2) 0.035(2) 0.0026(17) 0.002(2) 0.000(2)
C17 0.039(3) 0.022(2) 0.029(2) 0.0039(17) -0.0008(19) -0.002(2)
C18 0.047(3) 0.024(2) 0.026(2) -0.0007(18) -0.001(2) 0.004(2)
C19 0.060(3) 0.060(3) 0.027(2) 0.000(2) 0.003(2) 0.027(3)
C20 0.047(3) 0.041(3) 0.039(3) -0.003(2) 0.001(2) 0.009(3)
C21 0.028(2) 0.026(2) 0.034(2) 0.0004(18) 0.0034(19) 0.0055(19)
C22 0.043(3) 0.044(3) 0.037(2) -0.005(2) -0.001(2) 0.003(3)
C23 0.049(3) 0.078(4) 0.059(3) -0.020(3) 0.005(3) 0.019(3)
C24 0.049(3) 0.102(5) 0.051(3) -0.011(3) -0.010(3) 0.030(4)
C25 0.050(3) 0.084(4) 0.039(3) -0.014(3) -0.002(3) 0.020(3)
C26 0.045(3) 0.043(3) 0.032(2) 0.000(2) 0.006(2) 0.009(2)
N1 0.038(2) 0.0304(19) 0.0267(17) 0.0035(15) 0.0029(16) 0.0015(18)
N2 0.042(2) 0.0282(19) 0.0272(18) 0.0014(14) 0.0019(16) 0.0042(18)
N3 0.037(2) 0.0274(18) 0.0277(18) 0.0044(14) 0.0014(16) 0.0093(17)
N4 0.045(2) 0.035(2) 0.0253(18) -0.0001(15) -0.0016(17) 0.0079(19)
N5 0.049(2) 0.043(2) 0.0312(18) 0.0052(17) -0.0006(18) 0.017(2)
O1 0.0460(19) 0.0277(15) 0.0281(14) -0.0047(12) -0.0042(14) 0.0045(15)
O2 0.068(2) 0.068(2) 0.0221(15) 0.0007(15) 0.0037(16) 0.033(2)

loop_
_atom_type_symbol
_atom_type_description
_atom_type_scat_dispersion_real
_atom_type_scat_dispersion_imag
_atom_type_scat_source
C C 0.0181 0.0091 'International Tables Vol C Tables 4.2.6.8 and 6.1.1.4'
H H 0.0000 0.0000 'International Tables Vol C Tables 4.2.6.8 and 6.1.1.4'
N N 0.0311 0.0180 'International Tables Vol C Tables 4.2.6.8 and 6.1.1.4'
O O 0.0492 0.0322 'International Tables Vol C Tables 4.2.6.8 and 6.1.1.4'

loop_
_geom_angle_atom_site_label_1
_geom_angle_atom_site_label_2
_geom_angle_atom_site_label_3
_geom_angle
_geom_angle_site_symmetry_1
_geom_angle_site_symmetry_3
_geom_angle_publ_flag
C2 C1 H1 119.8 . . ?
C2 C1 C6 120.5(5) . . ?
C6 C1 H1 119.8 . . ?
C1 C2 H2 119.8 . . ?
C3 C2 C1 120.5(5) . . ?
C3 C2 H2 119.8 . . ?
C2 C3 H3 120.4 . . ?
C2 C3 C4 119.3(4) . . ?
C4 C3 H3 120.4 . . ?
C3 C4 H4 119.9 . . ?
C5 C4 C3 120.2(5) . . ?
C5 C4 H4 119.9 . . ?
C4 C5 H5 119.5 . . ?
C4 C5 C6 121.0(5) . . ?
C6 C5 H5 119.5 . . ?
C1 C6 C7 121.4(4) . . ?
C5 C6 C1 118.6(4) . . ?
C5 C6 C7 120.0(4) . . ?
C6 C7 H7 109.3 . . ?
C6 C7 C8 114.5(3) . . ?
C8 C7 H7 109.3 . . ?
N1 C7 C6 111.7(4) . . ?
N1 C7 H7 109.3 . . ?
N1 C7 C8 102.3(4) . . ?
C7 C8 H8A 111.0 . . ?
C7 C8 H8B 111.0 . . ?
H8A C8 H8B 109.0 . . ?
O1 C8 C7 103.8(3) . . ?
O1 C8 H8A 111.0 . . ?
O1 C8 H8B 111.0 . . ?
N1 C9 N2 129.5(4) . . ?
N1 C9 O1 118.1(4) . . ?
O1 C9 N2 112.4(4) . . ?
N2 C10 C11 124.1(4) . . ?
N2 C10 N3 130.0(4) . . ?
N3 C10 C11 105.9(3) . . ?
C12 C11 C10 130.6(4) . . ?
C12 C11 C16 121.2(4) . . ?
C16 C11 C10 108.2(4) . . ?
C11 C12 H12 121.2 . . ?
C11 C12 C13 117.5(4) . . ?
C13 C12 H12 121.2 . . ?
C12 C13 H13 119.4 . . ?
C12 C13 C14 121.2(5) . . ?
C14 C13 H13 119.4 . . ?
C13 C14 H14 119.4 . . ?
C13 C14 C15 121.2(5) . . ?
C15 C14 H14 119.4 . . ?
C14 C15 H15 121.5 . . ?
C16 C15 C14 117.1(4) . . ?
C16 C15 H15 121.5 . . ?
C11 C16 C17 107.2(4) . . ?
C15 C16 C11 121.9(4) . . ?
C15 C16 C17 130.9(4) . . ?
N3 C17 C16 106.0(3) . . ?
N4 C17 C16 125.1(4) . . ?
N4 C17 N3 128.9(4) . . ?
N5 C18 N4 128.6(4) . . ?
N5 C18 O2 117.8(4) . . ?
O2 C18 N4 113.3(4) . . ?
H19A C19 H19B 109.1 . . ?
C20 C19 H19A 111.2 . . ?
C20 C19 H19B 111.2 . . ?
O2 C19 H19A 111.2 . . ?
O2 C19 H19B 111.2 . . ?
O2 C19 C20 102.8(4) . . ?
C19 C20 H20 107.1 . . ?
C19 C20 C21 116.8(4) . . ?
C21 C20 H20 107.1 . . ?
N5 C20 C19 103.5(4) . . ?
N5 C20 H20 107.1 . . ?
N5 C20 C21 114.8(4) . . ?
C22 C21 C20 118.4(4) . . ?
C22 C21 C26 120.0(4) . . ?
C26 C21 C20 121.6(4) . . ?
C21 C22 H22 120.3 . . ?
C23 C22 C21 119.4(4) . . ?
C23 C22 H22 120.3 . . ?
C22 C23 H23 119.6 . . ?
C22 C23 C24 120.9(5) . . ?
C24 C23 H23 119.6 . . ?
C23 C24 H24 120.7 . . ?
C25 C24 C23 118.6(5) . . ?
C25 C24 H24 120.7 . . ?
C24 C25 H25 119.4 . . ?
C26 C25 C24 121.1(5) . . ?
C26 C25 H25 119.4 . . ?
C21 C26 H26 120.0 . . ?
C25 C26 C21 119.9(5) . . ?
C25 C26 H26 120.0 . . ?
C9 N1 C7 107.0(3) . . ?
C10 N2 C9 117.8(4) . . ?
C10 N3 C17 112.6(4) . . ?
C10 N3 H3A 123.7 . . ?
C17 N3 H3A 123.7 . . ?
C17 N4 C18 118.5(4) . . ?
C18 N5 C20 105.6(4) . . ?
C9 O1 C8 104.5(3) . . ?
C18 O2 C19 103.4(3) . . ?

loop_
_geom_bond_atom_site_label_1
_geom_bond_atom_site_label_2
_geom_bond_distance
_geom_bond_site_symmetry_2
_geom_bond_publ_flag
C1 H1 0.9500 . ?
C1 C2 1.387(7) . ?
C1 C6 1.388(6) . ?
C2 H2 0.9500 . ?
C2 C3 1.373(7) . ?
C3 H3 0.9500 . ?
C3 C4 1.390(7) . ?
C4 H4 0.9500 . ?
C4 C5 1.376(7) . ?
C5 H5 0.9500 . ?
C5 C6 1.382(6) . ?
C6 C7 1.513(6) . ?
C7 H7 1.0000 . ?
C7 C8 1.544(6) . ?
C7 N1 1.475(6) . ?
C8 H8A 0.9900 . ?
C8 H8B 0.9900 . ?
C8 O1 1.452(6) . ?
C9 N1 1.274(5) . ?
C9 N2 1.382(6) . ?
C9 O1 1.362(5) . ?
C10 C11 1.474(6) . ?
C10 N2 1.285(5) . ?
C10 N3 1.366(5) . ?
C11 C12 1.376(6) . ?
C11 C16 1.387(6) . ?
C12 H12 0.9500 . ?
C12 C13 1.385(7) . ?
C13 H13 0.9500 . ?
C13 C14 1.386(7) . ?
C14 H14 0.9500 . ?
C14 C15 1.391(7) . ?
C15 H15 0.9500 . ?
C15 C16 1.373(6) . ?
C16 C17 1.476(6) . ?
C17 N3 1.380(5) . ?
C17 N4 1.283(5) . ?
C18 N4 1.374(6) . ?
C18 N5 1.243(6) . ?
C18 O2 1.359(5) . ?
C19 H19A 0.9900 . ?
C19 H19B 0.9900 . ?
C19 C20 1.475(7) . ?
C19 O2 1.450(6) . ?
C20 H20 1.0000 . ?
C20 C21 1.519(7) . ?
C20 N5 1.466(6) . ?
C21 C22 1.377(6) . ?
C21 C26 1.379(6) . ?
C22 H22 0.9500 . ?
C22 C23 1.361(7) . ?
C23 H23 0.9500 . ?
C23 C24 1.380(8) . ?
C24 H24 0.9500 . ?
C24 C25 1.379(8) . ?
C25 H25 0.9500 . ?
C25 C26 1.345(7) . ?
C26 H26 0.9500 . ?
N3 H3A 0.8800 . ?
